data_4507462
loop_
_publ_author_name
'Sarcevica, Inese'
'Orola, Liana'
'Veidis, Mikelis V.'
'Podjava, Anton'
'Belyakov, Sergey'

_publ_section_title
;
 Crystal and Molecular Structure and Stability of Isoniazid Cocrystals
 with Selected Carboxylic Acids
;
_journal_issue 3
_journal_name_full 'Crystal Growth &amp; Design'
_journal_page_first 1082
_journal_paper_doi 10.1021/cg301356h
_journal_volume 13
_journal_year 2013
_chemical_formula_moiety 'C6 H7 N3 O, C7 H6 O2'
_chemical_formula_sum 'C13 H13 N3 O3'
_chemical_formula_weight 259.26
_chemical_melting_point 371
_chemical_name_common 'isoniazid - benzoic acid cocrystal'
_chemical_name_systematic
; 
 ?
;
_space_group_IT_number 4
_symmetry_cell_setting monoclinic
_symmetry_space_group_name_Hall 'P 2yb'
_symmetry_space_group_name_H-M 'P 1 21 1'
_atom_sites_solution_hydrogens geom
_atom_sites_solution_primary direct
_atom_sites_solution_secondary difmap
_audit_creation_method SHELXL-97
_cell_angle_alpha 90.00
_cell_angle_beta 88.416(4)
_cell_angle_gamma 90.00
_cell_formula_units_Z 2
_cell_length_a 25.8154(12)
_cell_length_b 3.8880(6)
_cell_length_c 6.1323(6)
_cell_measurement_reflns_used 2192
_cell_measurement_temperature 173(2)
_cell_measurement_theta_max 25.03
_cell_measurement_theta_min 0.998
_cell_volume 615.27(12)
_computing_structure_refinement 'SHELXL-97 (Sheldrick, 1997)'
_computing_structure_solution 'SHELXS-97 (Sheldrick, 1990)'
_diffrn_ambient_temperature 173(2)
_diffrn_measured_fraction_theta_full 0.991
_diffrn_measured_fraction_theta_max 0.991
_diffrn_measurement_device_type 'Bruker-Nonius KappaCCD'
_diffrn_measurement_method '\f and \w scan'
_diffrn_radiation_monochromator graphite
_diffrn_radiation_source 'fine-focus sealed tube'
_diffrn_radiation_type MoK\a
_diffrn_radiation_wavelength 0.71069
_diffrn_reflns_av_R_equivalents 0.0623
_diffrn_reflns_av_sigmaI/netI 0.1037
_diffrn_reflns_limit_h_max 30
_diffrn_reflns_limit_h_min -29
_diffrn_reflns_limit_k_max 4
_diffrn_reflns_limit_k_min -4
_diffrn_reflns_limit_l_max 7
_diffrn_reflns_limit_l_min -7
_diffrn_reflns_number 3465
_diffrn_reflns_theta_full 25.03
_diffrn_reflns_theta_max 25.03
_diffrn_reflns_theta_min 2.37
_exptl_absorpt_coefficient_mu 0.102
_exptl_absorpt_correction_type none
_exptl_crystal_colour colourless
_exptl_crystal_density_diffrn 1.400
_exptl_crystal_density_method 'not measured'
_exptl_crystal_description plate
_exptl_crystal_F_000 272.0
_exptl_crystal_size_max 0.3
_exptl_crystal_size_mid 0.3
_exptl_crystal_size_min 0.05
_refine_diff_density_max 0.191
_refine_diff_density_min -0.206
_refine_diff_density_rms 0.050
_refine_ls_abs_structure_details 'Flack H D (1983), Acta Cryst. A39, 876-881'
_refine_ls_abs_structure_Flack 4(3)
_refine_ls_extinction_method none
_refine_ls_goodness_of_fit_ref 1.034
_refine_ls_hydrogen_treatment constr
_refine_ls_matrix_type full
_refine_ls_number_parameters 188
_refine_ls_number_reflns 2080
_refine_ls_number_restraints 1
_refine_ls_restrained_S_all 1.033
_refine_ls_R_factor_all 0.1125
_refine_ls_R_factor_gt 0.0623
_refine_ls_shift/su_max 0.000
_refine_ls_shift/su_mean 0.000
_refine_ls_structure_factor_coef Fsqd
_refine_ls_weighting_details 'calc w=1/[\s^2^(Fo^2^)+(0.0452P)^2^+0.0797P] where P=(Fo^2^+2Fc^2^)/3'
_refine_ls_weighting_scheme calc
_refine_ls_wR_factor_gt 0.1133
_refine_ls_wR_factor_ref 0.1329
_reflns_number_gt 1360
_reflns_number_total 2080
_reflns_threshold_expression >2sigma(I)
_cod_data_source_file cg301356h_si_002.cif
_cod_data_source_block isoniazid-benzoic-cocrystal
_cod_original_sg_symbol_H-M 'P 21'
_cod_database_code 4507462

loop_
_symmetry_equiv_pos_as_xyz
'x, y, z'
'-x, y+1/2, -z'

loop_
_atom_site_label
_atom_site_type_symbol
_atom_site_fract_x
_atom_site_fract_y
_atom_site_fract_z
_atom_site_U_iso_or_equiv
_atom_site_adp_type
_atom_site_occupancy
_atom_site_symmetry_multiplicity
_atom_site_calc_flag
_atom_site_refinement_flags
O8 O 0.07175(9) -0.1192(7) -0.0121(4) 0.0362(7) Uani 1 1 d .
N9 N 0.03611(12) 0.0565(8) 0.3100(5) 0.0318(8) Uani 1 1 d .
N1 N 0.21969(12) 0.5074(8) 0.3218(5) 0.0355(9) Uani 1 1 d .
C4 C 0.12569(15) 0.1965(10) 0.2280(6) 0.0291(10) Uani 1 1 d .
C7 C 0.07587(14) 0.0302(10) 0.1646(7) 0.0291(10) Uani 1 1 d .
C3 C 0.13524(14) 0.3200(11) 0.4354(7) 0.0366(11) Uani 1 1 d .
H3 H 0.1102 0.3005 0.5464 0.044 Uiso 1 1 calc R
N10 N -0.01201(11) -0.1149(9) 0.2730(5) 0.0327(8) Uani 1 1 d .
C6 C 0.21054(14) 0.3861(12) 0.1234(6) 0.0397(11) Uani 1 1 d .
H6 H 0.2362 0.4092 0.0151 0.048 Uiso 1 1 calc R
C2 C 0.18223(15) 0.4715(10) 0.4748(7) 0.0383(12) Uani 1 1 d .
H2 H 0.1882 0.5526 0.6146 0.046 Uiso 1 1 calc R
C5 C 0.16477(16) 0.2279(10) 0.0714(7) 0.0372(11) Uani 1 1 d .
H5 H 0.1602 0.1429 -0.0686 0.045 Uiso 1 1 calc R
O12 O 0.26723(10) 0.9144(8) 0.7505(5) 0.0491(9) Uani 1 1 d .
O11 O 0.30793(10) 0.8208(8) 0.4304(4) 0.0440(8) Uani 1 1 d .
C14 C 0.35535(16) 1.0948(10) 0.7017(7) 0.0353(10) Uani 1 1 d .
C15 C 0.35903(19) 1.2229(11) 0.9122(7) 0.0472(12) Uani 1 1 d .
H15 H 0.3309 1.2045 1.0095 0.057 Uiso 1 1 calc R
C13 C 0.30610(15) 0.9357(10) 0.6334(7) 0.0364(11) Uani 1 1 d .
C19 C 0.39791(16) 1.1210(11) 0.5596(7) 0.0398(11) Uani 1 1 d .
H19 H 0.3960 1.0361 0.4182 0.048 Uiso 1 1 calc R
C18 C 0.44280(17) 1.2724(12) 0.6273(9) 0.0532(14) Uani 1 1 d .
H18 H 0.4712 1.2891 0.5311 0.064 Uiso 1 1 calc R
C17 C 0.44615(18) 1.3983(13) 0.8341(9) 0.0552(13) Uani 1 1 d .
H17 H 0.4768 1.4988 0.8782 0.066 Uiso 1 1 calc R
C16 C 0.40426(18) 1.3775(13) 0.9780(7) 0.0534(13) Uani 1 1 d .
H16 H 0.4064 1.4667 1.1181 0.064 Uiso 1 1 calc R
H101 H -0.0027 -0.3248 0.1788 0.042(11) Uiso 1 1 d R
H9 H 0.0346 0.1853 0.4683 0.076(16) Uiso 1 1 d R
H102 H -0.0316 0.0434 0.1975 0.089(19) Uiso 1 1 d R
H11 H 0.2780 0.6617 0.3676 0.18(3) Uiso 1 1 d R

loop_
_atom_site_aniso_label
_atom_site_aniso_U_11
_atom_site_aniso_U_22
_atom_site_aniso_U_33
_atom_site_aniso_U_23
_atom_site_aniso_U_13
_atom_site_aniso_U_12
O8 0.0336(15) 0.0424(16) 0.0325(16) -0.0078(15) -0.0015(12) -0.0040(15)
N9 0.0237(18) 0.041(2) 0.031(2) -0.0005(17) -0.0001(15) -0.0021(16)
N1 0.0281(18) 0.043(2) 0.035(2) -0.0001(17) -0.0001(16) 0.0013(15)
C4 0.028(2) 0.028(2) 0.032(2) 0.0023(19) 0.0003(19) 0.0029(18)
C7 0.029(2) 0.027(2) 0.032(2) 0.002(2) -0.001(2) 0.0013(19)
C3 0.028(2) 0.044(3) 0.037(3) -0.002(2) 0.0044(19) -0.006(2)
N10 0.0225(16) 0.039(2) 0.0367(18) 0.0021(19) -0.0029(15) -0.0047(17)
C6 0.033(2) 0.051(3) 0.035(2) -0.002(2) 0.0075(19) 0.003(2)
C2 0.033(2) 0.048(3) 0.034(2) -0.002(2) 0.000(2) 0.002(2)
C5 0.035(2) 0.044(3) 0.032(2) -0.002(2) -0.001(2) -0.004(2)
O12 0.0345(16) 0.062(2) 0.0502(19) -0.0085(17) 0.0112(15) -0.0085(17)
O11 0.0354(16) 0.0565(19) 0.0398(18) -0.0074(15) 0.0001(13) -0.0046(15)
C14 0.035(2) 0.033(2) 0.039(3) 0.005(2) -0.008(2) 0.000(2)
C15 0.051(3) 0.048(3) 0.043(3) 0.000(2) -0.005(2) -0.001(2)
C13 0.034(2) 0.035(3) 0.040(3) 0.000(2) -0.004(2) -0.001(2)
C19 0.029(2) 0.037(3) 0.053(3) 0.001(2) -0.001(2) 0.000(2)
C18 0.034(3) 0.047(3) 0.079(4) -0.001(3) -0.001(3) -0.002(2)
C17 0.045(3) 0.038(3) 0.083(4) 0.004(3) -0.025(3) -0.004(3)
C16 0.068(3) 0.046(3) 0.047(3) 0.005(3) -0.024(3) -0.012(3)

loop_
_atom_type_symbol
_atom_type_description
_atom_type_scat_dispersion_real
_atom_type_scat_dispersion_imag
_atom_type_scat_source
C C 0.0033 0.0016 'International Tables Vol C Tables 4.2.6.8 and 6.1.1.4'
H H 0.0000 0.0000 'International Tables Vol C Tables 4.2.6.8 and 6.1.1.4'
N N 0.0061 0.0033 'International Tables Vol C Tables 4.2.6.8 and 6.1.1.4'
O O 0.0106 0.0060 'International Tables Vol C Tables 4.2.6.8 and 6.1.1.4'

loop_
_geom_angle_atom_site_label_1
_geom_angle_atom_site_label_2
_geom_angle_atom_site_label_3
_geom_angle
C7 N9 N10 120.6(3)
C7 N9 H9 129.2
N10 N9 H9 110.1
C6 N1 C2 117.5(4)
C5 C4 C3 117.6(4)
C5 C4 C7 118.2(4)
C3 C4 C7 124.2(3)
O8 C7 N9 122.3(4)
O8 C7 C4 121.7(3)
N9 C7 C4 116.1(4)
C2 C3 C4 119.3(3)
C2 C3 H3 120.4
C4 C3 H3 120.4
N9 N10 H101 105.6
N9 N10 H102 105.0
H101 N10 H102 111.7
N1 C6 C5 123.0(4)
N1 C6 H6 118.5
C5 C6 H6 118.5
N1 C2 C3 123.1(4)
N1 C2 H2 118.5
C3 C2 H2 118.5
C6 C5 C4 119.6(4)
C6 C5 H5 120.2
C4 C5 H5 120.2
C13 O12 H1a 121.8
C19 C14 C15 119.0(4)
C19 C14 C13 121.5(4)
C15 C14 C13 119.5(4)
C16 C15 C14 120.4(4)
C16 C15 H15 119.8
C14 C15 H15 119.8
O12 C13 O11 122.6(4)
O12 C13 C14 124.0(4)
O11 C13 C14 113.4(3)
C18 C19 C14 120.1(4)
C18 C19 H19 120.0
C14 C19 H19 120.0
C17 C18 C19 120.7(5)
C17 C18 H18 119.7
C19 C18 H18 119.7
C18 C17 C16 120.3(5)
C18 C17 H17 119.8
C16 C17 H17 119.8
C17 C16 C15 119.5(5)
C17 C16 H16 120.3
C15 C16 H16 120.3

loop_
_geom_bond_atom_site_label_1
_geom_bond_atom_site_label_2
_geom_bond_distance
O8 C7 1.236(4)
N9 C7 1.345(4)
N9 N10 1.433(4)
N9 H9 1.0918
N1 C6 1.332(5)
N1 C2 1.336(5)
C4 C5 1.379(5)
C4 C3 1.387(5)
C4 C7 1.500(5)
C3 C2 1.376(6)
C3 H3 0.9300
N10 H101 1.0248
N10 H102 0.9287
C6 C5 1.377(6)
C6 H6 0.9300
C2 H2 0.9300
C5 H5 0.9300
O12 C13 1.220(4)
O11 C13 1.323(5)
O11 H11 1.0700
C14 C19 1.387(5)
C14 C15 1.389(6)
C14 C13 1.485(6)
C15 C16 1.383(6)
C15 H15 0.9300
C19 C18 1.374(6)
C19 H19 0.9300
C18 C17 1.364(6)
C18 H18 0.9300
C17 C16 1.379(6)
C17 H17 0.9300
C16 H16 0.9300

loop_
_cod_related_entry_id
_cod_related_entry_database
_cod_related_entry_code
1 ChemSpider 30652517
